data_2014167
loop_
_publ_author_name
'Shu-Fang Zhang'
'Yan-Qiong Sun'
'Guo-Yu Yang'

_publ_section_title
;
 Bis[benzidinium(1--)] pentamolybdate
;
_journal_issue 7
_journal_name_full 'Acta Crystallographica Section C'
_journal_page_first m299
_journal_page_last m301
_journal_paper_doi 10.1107/S010827010401090X
_journal_volume 60
_journal_year 2004
_chemical_formula_iupac '(C12 H13 N2)2 [Mo5 O16]'
_chemical_formula_moiety '2C12 H13 N2 +, Mo5 O16 2-'
_chemical_formula_sum 'C24 H26 Mo5 N4 O16'
_chemical_formula_weight 1106.19
_chemical_name_systematic
;
 Benzidine penta-molybdate, 2[(C~12~H~13~N~2~)^+^].(Mo~5~O~16~)^2-^
;
_space_group_IT_number 15
_symmetry_cell_setting monoclinic
_symmetry_space_group_name_Hall '-C 2yc'
_symmetry_space_group_name_H-M 'C 1 2/c 1'
_atom_sites_solution_hydrogens geom
_atom_sites_solution_primary direct
_atom_sites_solution_secondary difmap
_cell_angle_alpha 90.00
_cell_angle_beta 108.366(2)
_cell_angle_gamma 90.00
_cell_formula_units_Z 4
_cell_length_a 38.5070(3)
_cell_length_b 5.6800(3)
_cell_length_c 14.2961(8)
_cell_measurement_reflns_used 4134
_cell_measurement_temperature 293(2)
_cell_measurement_theta_max 28.2812
_cell_measurement_theta_min 1.5005
_cell_volume 2967.6(2)
_computing_cell_refinement SMART
_computing_data_collection 'SMART (Siemens, 1996)'
_computing_data_reduction 'SAINT and XPREP in SHELXTL (Siemens, 1994)'
_computing_molecular_graphics SHELXTL
_computing_publication_material SHELXTL
_computing_structure_refinement SHELXTL
_computing_structure_solution SHELXTL
_diffrn_ambient_temperature 293(2)
_diffrn_measured_fraction_theta_full 0.997
_diffrn_measured_fraction_theta_max 0.997
_diffrn_measurement_device_type 'Siemems SMART CCD'
_diffrn_measurement_method '\f and \w scans'
_diffrn_radiation_monochromator graphite
_diffrn_radiation_source 'fine-focus sealed tube'
_diffrn_radiation_type MoK\a
_diffrn_radiation_wavelength 0.71073
_diffrn_reflns_av_R_equivalents 0.0194
_diffrn_reflns_av_sigmaI/netI 0.0199
_diffrn_reflns_limit_h_max 50
_diffrn_reflns_limit_h_min -48
_diffrn_reflns_limit_k_max 5
_diffrn_reflns_limit_k_min -7
_diffrn_reflns_limit_l_max 19
_diffrn_reflns_limit_l_min -19
_diffrn_reflns_number 11442
_diffrn_reflns_theta_full 28.28
_diffrn_reflns_theta_max 28.28
_diffrn_reflns_theta_min 2.85
_diffrn_standards_decay_% none
_diffrn_standards_interval_count none
_diffrn_standards_interval_time none
_diffrn_standards_number none
_exptl_absorpt_coefficient_mu 2.142
_exptl_absorpt_correction_T_max 0.807
_exptl_absorpt_correction_T_min 0.687
_exptl_absorpt_correction_type multi-scan
_exptl_absorpt_process_details '(SADABS; Sheldrick, 1996)'
_exptl_crystal_colour Red
_exptl_crystal_density_diffrn 2.476
_exptl_crystal_density_method 'not measured'
_exptl_crystal_description Prism
_exptl_crystal_F_000 2144
_exptl_crystal_size_max 0.2500
_exptl_crystal_size_mid 0.1500
_exptl_crystal_size_min 0.1000
_refine_diff_density_max 0.441
_refine_diff_density_min -0.667
_refine_ls_extinction_method none
_refine_ls_goodness_of_fit_ref 0.898
_refine_ls_hydrogen_treatment refall
_refine_ls_matrix_type full
_refine_ls_number_parameters 274
_refine_ls_number_reflns 3681
_refine_ls_number_restraints 1
_refine_ls_restrained_S_all 0.898
_refine_ls_R_factor_all 0.0203
_refine_ls_R_factor_gt 0.0189
_refine_ls_shift/su_max 0.001
_refine_ls_shift/su_mean 0.000
_refine_ls_structure_factor_coef Fsqd
_refine_ls_weighting_details 'calc w=1/[\s^2^(Fo^2^)+(0.0261P)^2^+12.9482P] where P=(Fo^2^+2Fc^2^)/3'
_refine_ls_weighting_scheme calc
_refine_ls_wR_factor_gt 0.0476
_refine_ls_wR_factor_ref 0.0486
_reflns_number_gt 3535
_reflns_number_total 3681
_reflns_threshold_expression I>2\s(I)
_cod_data_source_file gd1318.cif
_cod_data_source_block I
_cod_depositor_comments
;
The following automatic conversions were performed:

'_exptl_absorpt_correction_type' value 'Multi-scan' changed to
'multi-scan' according to
/home/saulius/struct/CIF-dictionaries/cif_core.dic dictionary named
'cif_core.dic' version 2.4.1 from 2010-06-29.

Automatic conversion script
Id: cif_fix_values 1715 2011-07-08 13:25:40Z adriana 
;
_cod_original_sg_symbol_H-M 'C 2/c'
_cod_database_code 2014167
_cod_database_fobs_code 2014167

loop_
_symmetry_equiv_pos_as_xyz
'x, y, z'
'-x, y, -z+1/2'
'x+1/2, y+1/2, z'
'-x+1/2, y+1/2, -z+1/2'
'-x, -y, -z'
'x, -y, z-1/2'
'-x+1/2, -y+1/2, -z'
'x+1/2, -y+1/2, z-1/2'

loop_
_atom_site_label
_atom_site_fract_x
_atom_site_fract_y
_atom_site_fract_z
_atom_site_U_iso_or_equiv
_atom_site_adp_type
_atom_site_calc_flag
_atom_site_refinement_flags
_atom_site_occupancy
_atom_site_disorder_assembly
_atom_site_disorder_group
_atom_site_type_symbol
Mo1 0.0000 0.62822(4) 0.2500 0.00962(6) Uani d S 1 . . Mo
Mo2 -0.029815(4) 0.17549(3) 0.419086(11) 0.00925(5) Uani d . 1 . . Mo
Mo3 0.053835(4) 0.27524(3) 0.416964(12) 0.01033(5) Uani d . 1 . . Mo
O1 -0.07243(4) 0.1378(3) 0.33597(11) 0.0185(3) Uani d . 1 . . O
O2 0.04955(4) 0.5324(3) 0.32735(10) 0.0130(3) Uani d . 1 . . O
O3 0.01371(4) 0.8148(3) 0.17393(10) 0.0146(3) Uani d . 1 . . O
O4 0.00389(4) 0.3195(3) 0.15577(10) 0.0119(3) Uani d . 1 . . O
O5 0.02799(4) 0.0971(3) 0.49534(10) 0.0120(3) Uani d . 1 . . O
O6 -0.03610(4) 0.4022(3) 0.49033(11) 0.0173(3) Uani d . 1 . . O
O7 0.06553(5) 0.0513(3) 0.35531(11) 0.0205(3) Uani d . 1 . . O
O8 0.09381(4) 0.3308(3) 0.51012(12) 0.0210(3) Uani d . 1 . . O
C6 -0.15484(7) -0.5028(5) 0.1756(2) 0.0309(6) Uani d . 1 . . C
C9 -0.31204(7) -0.1193(5) 0.1034(2) 0.0294(6) Uani d . 1 . . C
C10 -0.33152(6) -0.3072(4) 0.04937(18) 0.0233(5) Uani d . 1 . . C
C5 -0.19268(7) -0.4985(5) 0.1391(2) 0.0309(6) Uani d . 1 . . C
C11 -0.31156(7) -0.4990(5) 0.0333(2) 0.0300(6) Uani d . 1 . . C
N1 -0.09680(6) -0.3214(4) 0.27505(18) 0.0248(4) Uani d . 1 . . N
C4 -0.21338(6) -0.3142(4) 0.15894(16) 0.0194(4) Uani d . 1 . . C
C2 -0.15581(7) -0.1330(5) 0.2546(2) 0.0297(6) Uani d . 1 . . C
C8 -0.27434(7) -0.1221(5) 0.1377(2) 0.0277(5) Uani d . 1 . . C
C12 -0.27384(7) -0.4998(5) 0.0685(2) 0.0284(5) Uani d . 1 . . C
C7 -0.25380(6) -0.3120(4) 0.12137(16) 0.0197(4) Uani d . 1 . . C
C1 -0.13684(6) -0.3187(4) 0.23297(17) 0.0204(4) Uani d . 1 . . C
C3 -0.19363(7) -0.1312(5) 0.2180(2) 0.0297(6) Uani d . 1 . . C
N2 -0.36922(7) -0.3066(5) 0.0165(2) 0.0397(6) Uani d D 1 . . N
H8 -0.2617(9) 0.012(6) 0.172(2) 0.041(9) Uiso d . 1 . . H
H9 -0.3244(8) 0.000(6) 0.112(2) 0.035(8) Uiso d . 1 . . H
H12 -0.2619(9) -0.626(7) 0.059(3) 0.049(10) Uiso d . 1 . . H
H11 -0.3229(10) -0.633(7) 0.004(3) 0.055(11) Uiso d . 1 . . H
H2 -0.1434(9) -0.016(6) 0.293(2) 0.041(9) Uiso d . 1 . . H
H2B -0.3819(11) -0.196(7) 0.029(3) 0.061(13) Uiso d . 1 . . H
H1C -0.0850(9) -0.368(6) 0.236(2) 0.036(9) Uiso d . 1 . . H
H5 -0.2027(10) -0.631(7) 0.104(3) 0.060(12) Uiso d . 1 . . H
H1A -0.0869(8) -0.165(6) 0.276(2) 0.029(8) Uiso d . 1 . . H
H3 -0.2060(10) -0.013(7) 0.235(3) 0.055(11) Uiso d . 1 . . H
H2A -0.3799(11) -0.431(5) -0.015(3) 0.076(14) Uiso d D 1 . . H
H6 -0.1416(10) -0.630(7) 0.159(3) 0.048(10) Uiso d . 1 . . H
H1B -0.0891(12) -0.389(9) 0.327(3) 0.077(15) Uiso d . 1 . . H

loop_
_atom_site_aniso_label
_atom_site_aniso_U_11
_atom_site_aniso_U_22
_atom_site_aniso_U_33
_atom_site_aniso_U_12
_atom_site_aniso_U_13
_atom_site_aniso_U_23
Mo1 0.01114(11) 0.00879(11) 0.00840(10) 0.000 0.00229(8) 0.000
Mo2 0.00948(8) 0.00944(9) 0.00869(8) -0.00002(6) 0.00265(6) 0.00212(6)
Mo3 0.00975(8) 0.01099(9) 0.01000(8) -0.00009(6) 0.00277(6) 0.00238(6)
O1 0.0129(7) 0.0228(8) 0.0172(7) -0.0014(6) 0.0011(6) 0.0011(6)
O2 0.0122(6) 0.0144(7) 0.0121(6) -0.0011(5) 0.0035(5) 0.0029(5)
O3 0.0169(7) 0.0137(7) 0.0120(6) -0.0012(6) 0.0030(5) 0.0013(5)
O4 0.0140(7) 0.0120(7) 0.0094(6) 0.0006(5) 0.0034(5) -0.0027(5)
O5 0.0133(7) 0.0114(7) 0.0115(6) 0.0006(5) 0.0042(5) 0.0042(5)
O6 0.0206(8) 0.0162(8) 0.0165(7) 0.0002(6) 0.0080(6) -0.0012(6)
O7 0.0264(8) 0.0176(8) 0.0194(7) 0.0030(7) 0.0098(6) 0.0006(6)
O8 0.0141(7) 0.0239(9) 0.0203(8) -0.0022(6) -0.0012(6) 0.0021(6)
C6 0.0225(12) 0.0277(14) 0.0413(15) 0.0028(10) 0.0081(11) -0.0148(11)
C9 0.0238(12) 0.0222(13) 0.0402(14) 0.0047(10) 0.0072(11) -0.0064(11)
C10 0.0184(11) 0.0239(12) 0.0274(12) -0.0007(9) 0.0069(9) 0.0019(9)
C5 0.0226(12) 0.0261(13) 0.0402(14) -0.0015(10) 0.0047(11) -0.0166(11)
C11 0.0247(12) 0.0240(13) 0.0392(14) -0.0044(10) 0.0070(11) -0.0119(11)
N1 0.0180(10) 0.0299(12) 0.0281(11) -0.0002(8) 0.0095(8) -0.0072(9)
C4 0.0200(11) 0.0188(11) 0.0193(10) -0.0003(8) 0.0058(8) -0.0007(8)
C2 0.0198(11) 0.0249(13) 0.0436(15) -0.0038(10) 0.0087(11) -0.0143(11)
C8 0.0222(12) 0.0209(12) 0.0362(13) -0.0017(9) 0.0038(10) -0.0085(10)
C12 0.0231(12) 0.0222(12) 0.0399(14) 0.0017(10) 0.0099(10) -0.0112(11)
C7 0.0188(10) 0.0197(11) 0.0206(10) -0.0012(8) 0.0064(8) -0.0012(8)
C1 0.0157(10) 0.0248(12) 0.0218(10) -0.0006(9) 0.0074(8) -0.0026(9)
C3 0.0208(12) 0.0238(13) 0.0444(15) -0.0002(10) 0.0101(11) -0.0127(11)
N2 0.0189(11) 0.0318(14) 0.0627(18) -0.0010(10) 0.0047(11) -0.0071(12)

loop_
_atom_type_symbol
_atom_type_description
_atom_type_scat_dispersion_real
_atom_type_scat_dispersion_imag
_atom_type_scat_source
C C 0.0033 0.0016 'International Tables Vol C Tables 4.2.6.8 and 6.1.1.4'
H H 0.0000 0.0000 'International Tables Vol C Tables 4.2.6.8 and 6.1.1.4'
N N 0.0061 0.0033 'International Tables Vol C Tables 4.2.6.8 and 6.1.1.4'
O O 0.0106 0.0060 'International Tables Vol C Tables 4.2.6.8 and 6.1.1.4'
Mo Mo -1.6832 0.6857 'International Tables Vol C Tables 4.2.6.8 and 6.1.1.4'

loop_
_geom_angle_atom_site_label_1
_geom_angle_atom_site_label_2
_geom_angle_atom_site_label_3
_geom_angle_site_symmetry_1
_geom_angle_site_symmetry_3
_geom_angle
_geom_angle_publ_flag
O3 Mo1 O3 2 . 103.74(10) no
O3 Mo1 O2 2 . 104.69(6) ?
O3 Mo1 O2 . . 95.16(6) yes
O3 Mo1 O2 2 2 95.16(6) ?
O3 Mo1 O2 . 2 104.69(6) ?
O2 Mo1 O2 . 2 147.71(9) yes
O3 Mo1 O4 2 . 162.65(7) ?
O3 Mo1 O4 . . 90.58(6) yes
O2 Mo1 O4 . . 83.36(6) ?
O2 Mo1 O4 2 . 71.41(5) ?
O3 Mo1 O4 2 2 90.58(6) ?
O3 Mo1 O4 . 2 162.65(7) ?
O2 Mo1 O4 . 2 71.41(5) ?
O2 Mo1 O4 2 2 83.36(6) ?
O4 Mo1 O4 . 2 77.27(7) ?
O6 Mo2 O1 . . 102.93(8) yes
O6 Mo2 O4 . 2 102.34(7) ?
O1 Mo2 O4 . 2 103.07(7) yes
O6 Mo2 O5 . 5_556 101.97(7) ?
O1 Mo2 O5 . 5_556 99.95(7) ?
O4 Mo2 O5 2 5_556 141.56(6) ?
O6 Mo2 O5 . . 99.74(7) ?
O1 Mo2 O5 . . 157.16(7) yes
O4 Mo2 O5 2 . 74.44(6) ?
O5 Mo2 O5 5_556 . 72.44(6) ?
O7 Mo3 O8 . . 102.82(8) ?
O7 Mo3 O2 . . 101.91(7) yes
O8 Mo3 O2 . . 104.23(7) ?
O7 Mo3 O5 . . 99.99(7) ?
O8 Mo3 O5 . . 98.14(7) yes
O2 Mo3 O5 . . 144.11(6) yes
O7 Mo3 O4 . 2 103.94(7) ?
O8 Mo3 O4 . 2 152.90(7) ?
O2 Mo3 O4 . 2 74.30(6) ?
O5 Mo3 O4 . 2 73.04(5) ?
O7 Mo3 O6 . 5_566 178.71(7) ?
O8 Mo3 O6 . 5_566 77.31(7) ?
O2 Mo3 O6 . 5_566 79.27(6) ?
O5 Mo3 O6 . 5_566 78.72(6) ?
O4 Mo3 O6 2 5_566 75.84(5) ?
Mo3 O2 Mo1 . . 116.94(7) ?
Mo2 O4 Mo3 2 2 109.23(6) ?
Mo2 O4 Mo1 2 . 146.64(8) ?
Mo3 O4 Mo1 2 . 97.32(6) ?
Mo2 O5 Mo3 5_556 . 145.64(8) ?
Mo2 O5 Mo2 5_556 . 107.56(6) ?
Mo3 O5 Mo2 . . 103.05(6) ?
Mo2 O6 Mo3 . 5_566 172.59(9) ?
C1 C6 C5 . . 119.0(2) ?
C1 C6 H6 . . 121(2) ?
C5 C6 H6 . . 120(2) ?
C8 C9 C10 . . 120.8(2) ?
C8 C9 H9 . . 122(2) ?
C10 C9 H9 . . 117(2) ?
N2 C10 C9 . . 120.9(2) ?
N2 C10 C11 . . 121.5(2) ?
C9 C10 C11 . . 117.6(2) ?
C6 C5 C4 . . 122.5(2) ?
C6 C5 H5 . . 114(2) ?
C4 C5 H5 . . 124(2) ?
C12 C11 C10 . . 121.0(2) ?
C12 C11 H11 . . 118(2) ?
C10 C11 H11 . . 121(2) ?
C1 N1 H1C . . 116(2) ?
C1 N1 H1A . . 110.9(18) ?
H1C N1 H1A . . 91(3) ?
C1 N1 H1B . . 115(3) ?
H1C N1 H1B . . 109(4) ?
H1A N1 H1B . . 113(4) ?
C5 C4 C3 . . 116.2(2) ?
C5 C4 C7 . . 122.4(2) ?
C3 C4 C7 . . 121.5(2) ?
C1 C2 C3 . . 119.5(2) ?
C1 C2 H2 . . 119(2) ?
C3 C2 H2 . . 121(2) ?
C9 C8 C7 . . 122.5(2) ?
C9 C8 H8 . . 119(2) ?
C7 C8 H8 . . 118(2) ?
C11 C12 C7 . . 122.4(2) ?
C11 C12 H12 . . 119(2) ?
C7 C12 H12 . . 119(2) ?
C12 C7 C8 . . 115.8(2) ?
C12 C7 C4 . . 122.1(2) ?
C8 C7 C4 . . 122.1(2) ?
C2 C1 C6 . . 121.0(2) ?
C2 C1 N1 . . 118.7(2) ?
C6 C1 N1 . . 120.3(2) ?
C2 C3 C4 . . 121.9(2) ?
C2 C3 H3 . . 119(2) ?
C4 C3 H3 . . 119(2) ?
C10 N2 H2B . . 123(3) ?
C10 N2 H2A . . 117(3) ?
H2B N2 H2A . . 120(4) ?

loop_
_geom_bond_atom_site_label_1
_geom_bond_atom_site_label_2
_geom_bond_site_symmetry_2
_geom_bond_distance
_geom_bond_publ_flag
Mo1 O3 2 1.7167(15) no
Mo1 O3 . 1.7167(15) yes
Mo1 O2 . 1.9572(14) yes
Mo1 O2 2 1.9572(14) no
Mo1 O4 . 2.2445(14) yes
Mo1 O4 2 2.2445(14) no
Mo2 O6 . 1.7056(16) yes
Mo2 O1 . 1.7094(15) yes
Mo2 O4 2 1.8669(14) yes
Mo2 O5 5_556 1.9606(14) yes
Mo2 O5 . 2.1936(14) yes
Mo3 O7 . 1.6877(16) yes
Mo3 O8 . 1.7177(15) yes
Mo3 O2 . 1.9155(14) yes
Mo3 O5 . 1.9933(14) yes
Mo3 O4 2 2.1514(14) yes
Mo3 O6 5_566 2.4800(16) yes
O4 Mo2 2 1.8669(14) ?
O4 Mo3 2 2.1514(14) ?
O5 Mo2 5_556 1.9606(14) ?
O6 Mo3 5_566 2.4800(16) ?
C6 C1 . 1.374(3) ?
C6 C5 . 1.384(3) ?
C6 H6 . 0.95(4) ?
C9 C8 . 1.378(3) ?
C9 C10 . 1.390(4) ?
C9 H9 . 0.86(3) ?
C10 N2 . 1.378(3) ?
C10 C11 . 1.393(4) ?
C5 C4 . 1.398(3) ?
C5 H5 . 0.92(4) ?
C11 C12 . 1.379(4) ?
C11 H11 . 0.91(4) ?
N1 C1 . 1.468(3) ?
N1 H1C . 0.86(3) ?
N1 H1A . 0.96(3) ?
N1 H1B . 0.81(5) ?
C4 C3 . 1.403(3) ?
C4 C7 . 1.478(3) ?
C2 C1 . 1.373(3) ?
C2 C3 . 1.384(4) ?
C2 H2 . 0.90(3) ?
C8 C7 . 1.400(3) ?
C8 H8 . 0.95(3) ?
C12 C7 . 1.392(3) ?
C12 H12 . 0.89(4) ?
C3 H3 . 0.90(4) ?
N2 H2B . 0.85(4) ?
N2 H2A . 0.868(19) ?

loop_
_geom_hbond_atom_site_label_D
_geom_hbond_atom_site_label_H
_geom_hbond_atom_site_label_A
_geom_hbond_site_symmetry_A
_geom_hbond_distance_DH
_geom_hbond_distance_HA
_geom_hbond_distance_DA
_geom_hbond_angle_DHA
N2 H2B O8 8_455 0.85(4) 2.26(4) 3.043(3) 155(4)
N1 H1C O2 2_545 0.86(3) 1.95(3) 2.797(3) 168(3)
N1 H1A O1 . 0.96(3) 1.92(3) 2.816(3) 153(3)
N1 H1A O7 2 0.96(3) 2.59(3) 3.289(3) 130(2)
N2 H2A O7 8_445 0.868(19) 2.42(3) 3.147(3) 142(4)
N2 H2A O8 8_445 0.868(19) 2.56(3) 3.289(3) 142(4)
N1 H1B O8 5_556 0.81(5) 2.41(5) 3.037(3) 135(4)
